data_7712657
loop_
_publ_author_name
'G&#xfc;mr&#xfc;k&#xe7;&#xfc;, Selin'
'&#xd6;z&#xe7;e&#x15f;meci, Mukaddes'
'Ko&#xe7;yi&#x11f;it, Nil&#xfc;fer'
'Kaya, Kerem'
'G&#xfc;l, Ahmet'
'&#x15e;ahin, Y&#xfc;cel'
'&#xd6;z&#xe7;e&#x15f;meci, &#x130;brahim'

_publ_section_title
;
 Synthesis, fabrication and characterization of 2-naphthyloxy
 group-substituted bis(2-pyridylimino)isoindoline and its derivatives as a
 positive electrode for vanadium redox flow battery applications.
;
_journal_issue 16
_journal_name_full 'Dalton transactions (Cambridge, England : 2003)'
_journal_page_first 5265
_journal_page_last 5276
_journal_paper_doi 10.1039/d2dt03547b
_journal_volume 52
_journal_year 2023
_chemical_formula_sum 'C30 H23 N5 O'
_chemical_formula_weight 469.53
_space_group_crystal_system triclinic
_space_group_IT_number 2
_space_group_name_Hall '-P 1'
_space_group_name_H-M_alt 'P -1'
_atom_sites_solution_hydrogens geom
_audit_creation_method SHELXL-2014/7
_audit_update_record
;
2021-03-07 deposited with the CCDC.	2023-03-17 downloaded from the CCDC.
;
_cell_angle_alpha 82.097(2)
_cell_angle_beta 83.015(2)
_cell_angle_gamma 79.848(2)
_cell_formula_units_Z 2
_cell_length_a 6.3202(3)
_cell_length_b 10.3082(5)
_cell_length_c 19.4392(9)
_cell_measurement_reflns_used 24
_cell_measurement_temperature 306(2)
_cell_measurement_theta_max 25
_cell_measurement_theta_min 5
_cell_volume 1228.62(10)
_computing_structure_refinement 'SHELXL-2014/7 (Sheldrick, 2014)'
_diffrn_ambient_temperature 306(2)
_diffrn_measured_fraction_theta_full 0.999
_diffrn_measured_fraction_theta_max 0.999
_diffrn_measurement_device_type Bruker_D8_VENTURE
_diffrn_measurement_method omega_and_phi_scans
_diffrn_radiation_type MoK\a
_diffrn_radiation_wavelength 0.71073
_diffrn_reflns_av_R_equivalents 0.0400
_diffrn_reflns_av_unetI/netI 0.0197
_diffrn_reflns_Laue_measured_fraction_full 0.999
_diffrn_reflns_Laue_measured_fraction_max 0.999
_diffrn_reflns_limit_h_max 7
_diffrn_reflns_limit_h_min -7
_diffrn_reflns_limit_k_max 12
_diffrn_reflns_limit_k_min -12
_diffrn_reflns_limit_l_max 23
_diffrn_reflns_limit_l_min -23
_diffrn_reflns_number 51037
_diffrn_reflns_point_group_measured_fraction_full 0.999
_diffrn_reflns_point_group_measured_fraction_max 0.999
_diffrn_reflns_theta_full 24.999
_diffrn_reflns_theta_max 24.999
_diffrn_reflns_theta_min 2.393
_diffrn_source Sealed_Tube
_exptl_absorpt_coefficient_mu 0.080
_exptl_absorpt_correction_type multi-scan
_exptl_absorpt_process_details SADABS
_exptl_crystal_colour yellow
_exptl_crystal_density_diffrn 1.269
_exptl_crystal_description rod
_exptl_crystal_F_000 492
_exptl_crystal_size_max 0.600
_exptl_crystal_size_mid 0.300
_exptl_crystal_size_min 0.030
_exptl_transmission_factor_max 0.987
_exptl_transmission_factor_min 0.921
_refine_diff_density_max 0.350
_refine_diff_density_min -0.140
_refine_diff_density_rms 0.033
_refine_ls_extinction_method none
_refine_ls_goodness_of_fit_ref 1.049
_refine_ls_hydrogen_treatment constr
_refine_ls_matrix_type full
_refine_ls_number_parameters 327
_refine_ls_number_reflns 4334
_refine_ls_number_restraints 0
_refine_ls_restrained_S_all 1.049
_refine_ls_R_factor_all 0.0715
_refine_ls_R_factor_gt 0.0448
_refine_ls_shift/su_max 0.000
_refine_ls_shift/su_mean 0.000
_refine_ls_structure_factor_coef Fsqd
_refine_ls_weighting_details 'w=1/[\s^2^(Fo^2^)+(0.0638P)^2^+0.2147P] where P=(Fo^2^+2Fc^2^)/3'
_refine_ls_weighting_scheme calc
_refine_ls_wR_factor_gt 0.1111
_refine_ls_wR_factor_ref 0.1275
_reflns_Friedel_coverage 0.000
_reflns_number_gt 3101
_reflns_number_total 4334
_reflns_threshold_expression 'I > 2\s(I)'
_cod_data_source_file d2dt03547b2.cif
_cod_data_source_block bpi_0m_a
_cod_depositor_comments
;
The following automatic conversions were performed:

data item '_exptl_absorpt_correction_type' value 'Multi_scan' was
changed to 'multi-scan' in accordance with the
/home/data/users/saulius/crontab/automatic-downloads/rss-feeds/RSC/lib/dictionaries/cif_core.dic
dictionary named 'cif_core.dic' version 2.4.2 last updated on
2011-04-26.

Automatic conversion script
Id: cif_fix_values 7556 2019-12-06 15:28:31Z antanas 

 Adding full bibliography for 7712656--7712657.cif.
;
_cod_database_code 7712657
_shelx_shelxl_version_number 2014/7
_shelx_space_group_comment
;
The symmetry employed for this shelxl refinement is uniquely defined
by the following loop, which should always be used as a source of
symmetry information in preference to the above space-group names.
They are only intended as comments.
;

loop_
_space_group_symop_operation_xyz
'x, y, z'
'-x, -y, -z'

loop_
_atom_site_label
_atom_site_type_symbol
_atom_site_fract_x
_atom_site_fract_y
_atom_site_fract_z
_atom_site_U_iso_or_equiv
_atom_site_adp_type
_atom_site_occupancy
_atom_site_site_symmetry_order
_atom_site_calc_flag
_atom_site_refinement_flags_posn
_atom_site_refinement_flags_adp
_atom_site_refinement_flags_occupancy
_atom_site_disorder_assembly
_atom_site_disorder_group
O1 O 0.8848(2) 0.28063(15) 0.84520(7) 0.0771(4) Uani 1 1 d . . . . .
N1 N -0.3328(2) 0.72698(15) 0.80825(9) 0.0622(4) Uani 1 1 d . . . . .
N2 N -0.0700(2) 0.64169(15) 0.88903(8) 0.0586(4) Uani 1 1 d . . . . .
N3 N 0.0570(2) 0.60144(14) 0.77105(7) 0.0516(4) Uani 1 1 d . . . . .
H13 H -0.0537 0.6424 0.7508 0.062 Uiso 1 1 calc R U . . .
N4 N 0.2883(2) 0.53041(14) 0.67041(7) 0.0499(4) Uani 1 1 d . . . . .
N5 N -0.0695(2) 0.62169(17) 0.64330(8) 0.0646(4) Uani 1 1 d . . . . .
C1 C -0.5260(3) 0.7992(2) 0.79724(13) 0.0727(6) Uani 1 1 d . . . . .
H1 H -0.5724 0.8053 0.7531 0.087 Uiso 1 1 calc R U . . .
C2 C -0.6582(3) 0.8640(2) 0.84623(15) 0.0864(7) Uani 1 1 d . . . . .
H2 H -0.7908 0.9130 0.8355 0.104 Uiso 1 1 calc R U . . .
C3 C -0.5945(4) 0.8566(2) 0.91172(15) 0.0945(8) Uani 1 1 d . . . . .
C4 C -0.7371(6) 0.9262(4) 0.96908(18) 0.1682(18) Uani 1 1 d . . . . .
H3 H -0.8715 0.8927 0.9780 0.252 Uiso 1 1 calc R U . . .
H4 H -0.7647 1.0200 0.9545 0.252 Uiso 1 1 calc R U . . .
H5 H -0.6652 0.9099 1.0109 0.252 Uiso 1 1 calc R U . . .
C5 C -0.3942(3) 0.7829(2) 0.92431(12) 0.0810(7) Uani 1 1 d . . . . .
H6 H -0.3444 0.7767 0.9679 0.097 Uiso 1 1 calc R U . . .
C6 C -0.2687(3) 0.71850(18) 0.87179(11) 0.0589(5) Uani 1 1 d . . . . .
C7 C -0.2002(3) 0.6728(2) 0.59354(12) 0.0763(6) Uani 1 1 d . . . . .
H7 H -0.3467 0.6960 0.6072 0.092 Uiso 1 1 calc R U . . .
C8 C 0.1409(3) 0.58698(16) 0.62214(9) 0.0496(4) Uani 1 1 d . . . . .
C9 C -0.1319(3) 0.6931(2) 0.52438(12) 0.0728(6) Uani 1 1 d . . . . .
H8 H -0.2303 0.7300 0.4924 0.087 Uiso 1 1 calc R U . . .
C10 C 0.2205(3) 0.60335(17) 0.55246(9) 0.0538(4) Uani 1 1 d . . . . .
H12 H 0.3669 0.5770 0.5397 0.065 Uiso 1 1 calc R U . . .
C11 C 0.0849(3) 0.65842(18) 0.50183(10) 0.0604(5) Uani 1 1 d . . . . .
C12 C 0.1656(4) 0.6785(2) 0.42607(11) 0.0862(7) Uani 1 1 d . . . . .
H9 H 0.1536 0.7719 0.4106 0.129 Uiso 1 1 calc R U . . .
H10 H 0.0808 0.6392 0.3995 0.129 Uiso 1 1 calc R U . . .
H11 H 0.3141 0.6375 0.4196 0.129 Uiso 1 1 calc R U . . .
C13 C 0.0685(3) 0.59147(16) 0.84204(9) 0.0498(4) Uani 1 1 d . . . . .
C14 C 0.2410(3) 0.53902(16) 0.73599(9) 0.0461(4) Uani 1 1 d . . . . .
C15 C 0.2809(3) 0.51137(17) 0.85412(9) 0.0503(4) Uani 1 1 d . . . . .
C16 C 0.3848(3) 0.48037(16) 0.79027(9) 0.0465(4) Uani 1 1 d . . . . .
C17 C 0.5883(3) 0.40433(17) 0.78400(9) 0.0530(4) Uani 1 1 d . . . . .
H14 H 0.6580 0.3853 0.7407 0.064 Uiso 1 1 calc R U . . .
C18 C 0.3793(3) 0.4676(2) 0.91435(10) 0.0652(5) Uani 1 1 d . . . . .
H15 H 0.3113 0.4891 0.9574 0.078 Uiso 1 1 calc R U . . .
C19 C 0.5816(3) 0.3911(2) 0.90905(10) 0.0684(6) Uani 1 1 d . . . . .
H16 H 0.6514 0.3611 0.9491 0.082 Uiso 1 1 calc R U . . .
C20 C 0.6824(3) 0.35827(19) 0.84475(10) 0.0596(5) Uani 1 1 d . . . . .
C21 C 0.9434(3) 0.19655(18) 0.79347(10) 0.0564(5) Uani 1 1 d . . . . .
C22 C 0.8128(3) 0.1031(2) 0.78650(12) 0.0722(6) Uani 1 1 d . . . . .
H17 H 0.6853 0.0988 0.8155 0.087 Uiso 1 1 calc R U . . .
C23 C 0.8741(3) 0.0192(2) 0.73709(13) 0.0755(6) Uani 1 1 d . . . . .
H19 H 0.7871 -0.0426 0.7327 0.091 Uiso 1 1 calc R U . . .
C24 C 1.0646(3) 0.02334(17) 0.69270(11) 0.0619(5) Uani 1 1 d . . . . .
C25 C 1.1972(3) 0.11583(17) 0.70111(9) 0.0533(4) Uani 1 1 d . . . . .
C26 C 1.1301(3) 0.20223(17) 0.75311(10) 0.0540(5) Uani 1 1 d . . . . .
H18 H 1.2162 0.2633 0.7593 0.065 Uiso 1 1 calc R U . . .
C27 C 1.3892(3) 0.1190(2) 0.65692(11) 0.0743(6) Uani 1 1 d . . . . .
H23 H 1.4786 0.1789 0.6621 0.089 Uiso 1 1 calc R U . . .
C28 C 1.4477(4) 0.0364(3) 0.60668(13) 0.0961(8) Uani 1 1 d . . . . .
H22 H 1.5766 0.0400 0.5783 0.115 Uiso 1 1 calc R U . . .
C29 C 1.3174(5) -0.0528(3) 0.59748(15) 0.1025(9) Uani 1 1 d . . . . .
H21 H 1.3585 -0.1084 0.5627 0.123 Uiso 1 1 calc R U . . .
C30 C 1.1306(5) -0.0599(2) 0.63857(14) 0.0877(7) Uani 1 1 d . . . . .
H20 H 1.0438 -0.1200 0.6315 0.105 Uiso 1 1 calc R U . . .

loop_
_atom_site_aniso_label
_atom_site_aniso_U_11
_atom_site_aniso_U_22
_atom_site_aniso_U_33
_atom_site_aniso_U_23
_atom_site_aniso_U_13
_atom_site_aniso_U_12
O1 0.0558(8) 0.0965(11) 0.0744(9) -0.0255(8) -0.0238(7) 0.0242(7)
N1 0.0427(8) 0.0594(9) 0.0782(12) -0.0011(8) 0.0007(8) -0.0014(7)
N2 0.0496(9) 0.0598(9) 0.0584(9) -0.0065(7) 0.0078(7) 0.0031(7)
N3 0.0389(8) 0.0543(9) 0.0561(9) -0.0050(7) -0.0029(7) 0.0052(6)
N4 0.0414(8) 0.0539(9) 0.0521(9) -0.0078(7) -0.0060(7) 0.0001(6)
N5 0.0446(9) 0.0804(11) 0.0669(10) -0.0124(8) -0.0119(8) 0.0019(8)
C1 0.0455(11) 0.0653(12) 0.0968(16) 0.0074(11) 0.0003(11) 0.0015(9)
C2 0.0544(12) 0.0700(14) 0.113(2) 0.0188(13) 0.0120(14) 0.0111(11)
C3 0.0727(15) 0.0787(16) 0.105(2) 0.0024(14) 0.0306(15) 0.0249(12)
C4 0.133(3) 0.168(3) 0.147(3) -0.013(2) 0.055(2) 0.080(3)
C5 0.0713(14) 0.0776(14) 0.0758(14) -0.0042(11) 0.0204(12) 0.0148(11)
C6 0.0472(10) 0.0507(10) 0.0687(13) 0.0026(9) 0.0101(10) 0.0008(8)
C7 0.0490(11) 0.0959(16) 0.0819(16) -0.0159(12) -0.0194(11) 0.0065(11)
C8 0.0442(9) 0.0472(10) 0.0573(11) -0.0102(8) -0.0089(8) -0.0020(7)
C9 0.0691(14) 0.0741(14) 0.0754(15) -0.0031(11) -0.0316(11) 0.0001(11)
C10 0.0508(10) 0.0526(10) 0.0576(11) -0.0083(8) -0.0077(9) -0.0050(8)
C11 0.0707(13) 0.0503(10) 0.0617(12) -0.0028(9) -0.0169(10) -0.0096(9)
C12 0.0995(17) 0.0898(16) 0.0659(14) 0.0089(12) -0.0178(13) -0.0137(13)
C13 0.0451(9) 0.0487(10) 0.0524(11) -0.0043(8) 0.0010(8) -0.0039(8)
C14 0.0386(9) 0.0432(9) 0.0548(11) -0.0075(8) -0.0022(8) -0.0027(7)
C15 0.0462(9) 0.0502(10) 0.0524(10) -0.0088(8) -0.0026(8) -0.0016(8)
C16 0.0409(9) 0.0465(9) 0.0509(10) -0.0079(7) -0.0044(8) -0.0024(7)
C17 0.0441(9) 0.0594(11) 0.0534(11) -0.0126(8) -0.0053(8) 0.0022(8)
C18 0.0628(12) 0.0748(13) 0.0525(11) -0.0122(9) -0.0041(9) 0.0060(10)
C19 0.0641(12) 0.0813(14) 0.0556(12) -0.0091(10) -0.0174(10) 0.0087(10)
C20 0.0457(10) 0.0667(12) 0.0628(12) -0.0128(9) -0.0116(9) 0.0089(9)
C21 0.0457(10) 0.0536(11) 0.0655(12) -0.0046(9) -0.0170(9) 0.0094(8)
C22 0.0451(11) 0.0668(13) 0.0976(16) 0.0107(12) -0.0081(10) -0.0051(10)
C23 0.0620(13) 0.0470(11) 0.1208(19) 0.0014(12) -0.0284(13) -0.0135(9)
C24 0.0573(12) 0.0406(10) 0.0883(14) -0.0039(9) -0.0267(11) 0.0008(8)
C25 0.0488(10) 0.0449(10) 0.0642(11) 0.0002(8) -0.0169(9) 0.0002(8)
C26 0.0466(10) 0.0457(10) 0.0717(12) -0.0055(9) -0.0179(9) -0.0054(8)
C27 0.0638(13) 0.0817(15) 0.0747(14) -0.0079(12) -0.0048(11) -0.0070(11)
C28 0.0830(17) 0.116(2) 0.0788(17) -0.0147(15) -0.0029(14) 0.0125(16)
C29 0.109(2) 0.097(2) 0.096(2) -0.0355(16) -0.0291(18) 0.0285(18)
C30 0.0993(19) 0.0532(12) 0.118(2) -0.0252(13) -0.0475(17) 0.0046(12)

loop_
_atom_type_symbol
_atom_type_description
_atom_type_scat_dispersion_real
_atom_type_scat_dispersion_imag
_atom_type_scat_source
C C 0.0033 0.0016 'International Tables Vol C Tables 4.2.6.8 and 6.1.1.4'
H H 0.0000 0.0000 'International Tables Vol C Tables 4.2.6.8 and 6.1.1.4'
N N 0.0061 0.0033 'International Tables Vol C Tables 4.2.6.8 and 6.1.1.4'
O O 0.0106 0.0060 'International Tables Vol C Tables 4.2.6.8 and 6.1.1.4'

loop_
_geom_angle_atom_site_label_1
_geom_angle_atom_site_label_2
_geom_angle_atom_site_label_3
_geom_angle
_geom_angle_site_symmetry_1
_geom_angle_site_symmetry_3
_geom_angle_publ_flag
C20 O1 C21 116.68(14) . . ?
C6 N1 C1 117.25(18) . . ?
C13 N2 C6 121.19(16) . . ?
C13 N3 H13 123.5 . . ?
C14 N3 H13 123.5 . . ?
C14 N3 C13 113.01(14) . . ?
C14 N4 C8 121.14(14) . . ?
C7 N5 C8 116.76(17) . . ?
N1 C1 H1 117.9 . . ?
N1 C1 C2 124.2(2) . . ?
C2 C1 H1 117.9 . . ?
C1 C2 H2 120.4 . . ?
C1 C2 C3 119.3(2) . . ?
C3 C2 H2 120.4 . . ?
C2 C3 C4 121.6(2) . . ?
C2 C3 C5 117.6(2) . . ?
C5 C3 C4 120.8(3) . . ?
C3 C4 H3 109.5 . . ?
C3 C4 H4 109.5 . . ?
C3 C4 H5 109.5 . . ?
H4 C4 H3 109.5 . . ?
H4 C4 H5 109.5 . . ?
H5 C4 H3 109.5 . . ?
C3 C5 H6 120.1 . . ?
C6 C5 C3 119.8(2) . . ?
C6 C5 H6 120.1 . . ?
N1 C6 N2 121.45(16) . . ?
N1 C6 C5 121.83(18) . . ?
C5 C6 N2 116.71(19) . . ?
N5 C7 H7 117.9 . . ?
N5 C7 C9 124.13(19) . . ?
C9 C7 H7 117.9 . . ?
N5 C8 N4 120.63(16) . . ?
N5 C8 C10 122.04(16) . . ?
C10 C8 N4 117.32(15) . . ?
C7 C9 H8 120.1 . . ?
C7 C9 C11 119.74(18) . . ?
C11 C9 H8 120.1 . . ?
C8 C10 H12 119.7 . . ?
C11 C10 C8 120.64(17) . . ?
C11 C10 H12 119.7 . . ?
C9 C11 C12 121.21(19) . . ?
C10 C11 C9 116.67(18) . . ?
C10 C11 C12 122.12(19) . . ?
C11 C12 H9 109.5 . . ?
C11 C12 H10 109.5 . . ?
C11 C12 H11 109.5 . . ?
H9 C12 H10 109.5 . . ?
H11 C12 H9 109.5 . . ?
H11 C12 H10 109.5 . . ?
N2 C13 N3 128.97(16) . . ?
N2 C13 C15 125.64(16) . . ?
N3 C13 C15 105.38(14) . . ?
N3 C14 C16 105.37(14) . . ?
N4 C14 N3 130.03(15) . . ?
N4 C14 C16 124.60(14) . . ?
C16 C15 C13 108.00(15) . . ?
C18 C15 C13 131.59(16) . . ?
C18 C15 C16 120.42(16) . . ?
C15 C16 C14 108.22(14) . . ?
C15 C16 C17 122.15(16) . . ?
C17 C16 C14 129.62(15) . . ?
C16 C17 H14 121.6 . . ?
C20 C17 C16 116.88(16) . . ?
C20 C17 H14 121.6 . . ?
C15 C18 H15 120.9 . . ?
C15 C18 C19 118.15(17) . . ?
C19 C18 H15 120.9 . . ?
C18 C19 H16 119.5 . . ?
C18 C19 C20 120.91(17) . . ?
C20 C19 H16 119.5 . . ?
O1 C20 C19 116.32(16) . . ?
C17 C20 O1 122.19(16) . . ?
C17 C20 C19 121.45(16) . . ?
O1 C21 C22 119.87(18) . . ?
C26 C21 O1 119.00(17) . . ?
C26 C21 C22 121.06(18) . . ?
C21 C22 H17 120.3 . . ?
C23 C22 C21 119.48(19) . . ?
C23 C22 H17 120.3 . . ?
C22 C23 H19 119.2 . . ?
C22 C23 C24 121.58(19) . . ?
C24 C23 H19 119.2 . . ?
C23 C24 C25 118.50(19) . . ?
C23 C24 C30 123.2(2) . . ?
C25 C24 C30 118.3(2) . . ?
C24 C25 C26 118.89(17) . . ?
C27 C25 C24 118.39(18) . . ?
C27 C25 C26 122.72(18) . . ?
C21 C26 C25 120.46(17) . . ?
C21 C26 H18 119.8 . . ?
C25 C26 H18 119.8 . . ?
C25 C27 H23 119.3 . . ?
C28 C27 C25 121.4(2) . . ?
C28 C27 H23 119.3 . . ?
C27 C28 H22 119.8 . . ?
C27 C28 C29 120.5(3) . . ?
C29 C28 H22 119.8 . . ?
C28 C29 H21 119.7 . . ?
C30 C29 C28 120.5(2) . . ?
C30 C29 H21 119.7 . . ?
C24 C30 H20 119.6 . . ?
C29 C30 C24 120.9(2) . . ?
C29 C30 H20 119.6 . . ?

loop_
_geom_bond_atom_site_label_1
_geom_bond_atom_site_label_2
_geom_bond_distance
_geom_bond_site_symmetry_2
_geom_bond_publ_flag
O1 C20 1.384(2) . ?
O1 C21 1.391(2) . ?
N1 C1 1.338(2) . ?
N1 C6 1.333(2) . ?
N2 C6 1.413(2) . ?
N2 C13 1.282(2) . ?
N3 H13 0.8600 . ?
N3 C13 1.379(2) . ?
N3 C14 1.377(2) . ?
N4 C8 1.400(2) . ?
N4 C14 1.285(2) . ?
N5 C7 1.340(2) . ?
N5 C8 1.343(2) . ?
C1 H1 0.9300 . ?
C1 C2 1.355(3) . ?
C2 H2 0.9300 . ?
C2 C3 1.370(4) . ?
C3 C4 1.523(3) . ?
C4 H3 0.9600 . ?
C4 H4 0.9600 . ?
C4 H5 0.9600 . ?
C5 C3 1.387(3) . ?
C5 H6 0.9300 . ?
C6 C5 1.384(3) . ?
C7 H7 0.9300 . ?
C8 C10 1.385(2) . ?
C9 C7 1.360(3) . ?
C9 H8 0.9300 . ?
C10 H12 0.9300 . ?
C10 C11 1.381(2) . ?
C11 C9 1.386(3) . ?
C11 C12 1.498(3) . ?
C12 H9 0.9600 . ?
C12 H10 0.9600 . ?
C12 H11 0.9600 . ?
C13 C15 1.474(2) . ?
C15 C18 1.376(2) . ?
C16 C14 1.473(2) . ?
C16 C15 1.382(2) . ?
C16 C17 1.384(2) . ?
C17 H14 0.9300 . ?
C17 C20 1.375(2) . ?
C18 H15 0.9300 . ?
C18 C19 1.379(3) . ?
C19 H16 0.9300 . ?
C20 C19 1.389(3) . ?
C21 C22 1.404(3) . ?
C22 H17 0.9300 . ?
C23 C22 1.357(3) . ?
C23 H19 0.9300 . ?
C24 C23 1.397(3) . ?
C24 C30 1.426(3) . ?
C25 C24 1.413(3) . ?
C25 C26 1.416(2) . ?
C25 C27 1.402(3) . ?
C26 C21 1.341(3) . ?
C26 H18 0.9300 . ?
C27 H23 0.9300 . ?
C27 C28 1.358(3) . ?
C28 H22 0.9300 . ?
C29 C28 1.380(4) . ?
C29 H21 0.9300 . ?
C30 C29 1.350(4) . ?
C30 H20 0.9300 . ?
